data_7120786
loop_
_publ_author_name
'Sekiguchi, Yoshiya'
'Kuriyama, Shogo'
'Eizawa, Aya'
'Arashiba, Kazuya'
'Nakajima, Kazunari'
'Nishibayashi, Yoshiaki'

_publ_section_title
;
 Synthesis and reactivity of iron--dinitrogen complexes bearing anionic
 methyl- and phenyl-substituted pyrrole-based PNP-type pincer ligands
 toward catalytic nitrogen fixation
;
_journal_name_full 'Chem. Commun.'
_journal_paper_doi 10.1039/C7CC06987A
_journal_year 2017
_chemical_formula_moiety 'C24 H46 Cl Fe N P2'
_chemical_formula_sum 'C24 H46 Cl Fe N P2'
_chemical_formula_weight 501.88
_space_group_crystal_system monoclinic
_space_group_IT_number 14
_space_group_name_Hall '-P 2ybc'
_space_group_name_H-M_alt 'P 1 21/c 1'
_symmetry_space_group_name_Hall '-P 2ybc'
_symmetry_space_group_name_H-M 'P 1 21/c 1'
_atom_sites_solution_hydrogens geom
_atom_sites_solution_primary direct
_atom_sites_solution_secondary difmap
_audit_update_record
;
2017-09-02 deposited with the CCDC.
2017-10-16 downloaded from the CCDC.
;
_cell_angle_alpha 90.0000
_cell_angle_beta 106.870(8)
_cell_angle_gamma 90.0000
_cell_formula_units_Z 4
_cell_length_a 7.9348(3)
_cell_length_b 30.5114(10)
_cell_length_c 11.7516(5)
_cell_measurement_reflns_used 20834
_cell_measurement_temperature 173
_cell_measurement_theta_max 27.52
_cell_measurement_theta_min 3.00
_cell_volume 2722.6(2)
_computing_cell_refinement 'RAPID AUTO'
_computing_data_collection 'RAPID AUTO (Rigaku, ????)'
_computing_data_reduction 'RAPID AUTO'
_computing_molecular_graphics 'CrystalStructure 4.2.2'
_computing_publication_material 'CrystalStructure 4.2.2 (Rigaku, 2016)'
_computing_structure_refinement 'SHELXL Version 2016/6 (Sheldrick, 2008)'
_computing_structure_solution SIR97
_diffrn_ambient_temperature 173
_diffrn_detector_area_resol_mean 10.000
_diffrn_measured_fraction_theta_full 0.998
_diffrn_measured_fraction_theta_max 0.999
_diffrn_measurement_device_type 'Rigaku R-AXIS RAPID'
_diffrn_measurement_method \w
_diffrn_radiation_type 'Mo K\a'
_diffrn_radiation_wavelength 0.71075
_diffrn_reflns_av_R_equivalents 0.0637
_diffrn_reflns_Laue_measured_fraction_full 0.998
_diffrn_reflns_Laue_measured_fraction_max 0.999
_diffrn_reflns_limit_h_max 9
_diffrn_reflns_limit_h_min -10
_diffrn_reflns_limit_k_max 39
_diffrn_reflns_limit_k_min -39
_diffrn_reflns_limit_l_max 15
_diffrn_reflns_limit_l_min -15
_diffrn_reflns_number 26155
_diffrn_reflns_point_group_measured_fraction_full 0.998
_diffrn_reflns_point_group_measured_fraction_max 0.999
_diffrn_reflns_theta_full 25.242
_diffrn_reflns_theta_max 27.485
_diffrn_reflns_theta_min 2.997
_diffrn_standards_number 0
_exptl_absorpt_coefficient_mu 0.780
_exptl_absorpt_correction_T_max 0.985
_exptl_absorpt_correction_T_min 0.724
_exptl_absorpt_correction_type multi-scan
_exptl_absorpt_process_details 'ABSCOR (Rigaku, 1995)'
_exptl_crystal_colour orange
_exptl_crystal_density_diffrn 1.224
_exptl_crystal_density_method 'not measured'
_exptl_crystal_description platelet
_exptl_crystal_F_000 1080.00
_exptl_crystal_size_max 0.550
_exptl_crystal_size_mid 0.070
_exptl_crystal_size_min 0.020
_refine_diff_density_max 0.46
_refine_diff_density_min -0.42
_refine_ls_extinction_method none
_refine_ls_goodness_of_fit_ref 1.027
_refine_ls_hydrogen_treatment constr
_refine_ls_number_parameters 262
_refine_ls_number_reflns 6237
_refine_ls_number_restraints 0
_refine_ls_R_factor_all 0.0638
_refine_ls_R_factor_gt 0.0431
_refine_ls_shift/su_max 0.000
_refine_ls_structure_factor_coef Fsqd
_refine_ls_weighting_details 'w = 1/[\s^2^(Fo^2^)+(0.0483P)^2^+0.7507P] where P=(Fo^2^+2Fc^2^)/3'
_refine_ls_weighting_scheme calc
_refine_ls_wR_factor_gt 0.0942
_refine_ls_wR_factor_ref 0.1008
_reflns_Friedel_coverage 0.000
_reflns_number_gt 4914
_reflns_number_total 6237
_reflns_threshold_expression F^2^>2.0\s(F^2^)
_cod_data_source_file c7cc06987a2.cif
_cod_data_source_block FeMe-PNPCl
_cod_database_code 7120786

loop_
_space_group_symop_id
_space_group_symop_operation_xyz
1 +X,+Y,+Z
2 -X,1/2+Y,1/2-Z
3 -X,-Y,-Z
4 +X,-1/2-Y,-1/2+Z

loop_
_atom_site_label
_atom_site_type_symbol
_atom_site_fract_x
_atom_site_fract_y
_atom_site_fract_z
_atom_site_U_iso_or_equiv
_atom_site_adp_type
_atom_site_occupancy
_atom_site_site_symmetry_order
_atom_site_calc_flag
_atom_site_refinement_flags_posn
_atom_site_refinement_flags_adp
Fe1 Fe 0.71475(4) 0.14381(2) 0.19511(3) 0.01959(9) Uani 1 1 d . .
Cl1 Cl 0.87489(8) 0.20561(2) 0.21691(5) 0.03325(15) Uani 1 1 d . .
P1 P 0.87679(7) 0.11014(2) 0.36666(5) 0.02165(13) Uani 1 1 d . .
P2 P 0.52887(7) 0.15948(2) 0.01014(5) 0.02146(13) Uani 1 1 d . .
N1 N 0.5756(2) 0.09289(6) 0.18026(16) 0.0220(4) Uani 1 1 d . .
C1 C 0.7293(3) 0.06488(8) 0.3808(2) 0.0308(6) Uani 1 1 d . .
H1A H 0.797859 0.037657 0.406033 0.037 Uiso 1 1 calc R U
H1B H 0.668235 0.072283 0.440703 0.037 Uiso 1 1 calc R U
C2 C 0.5983(3) 0.05865(7) 0.2612(2) 0.0248(5) Uani 1 1 d . .
C3 C 0.4852(3) 0.02507(7) 0.2137(2) 0.0255(5) Uani 1 1 d . .
C4 C 0.3868(3) 0.03831(7) 0.0968(2) 0.0231(5) Uani 1 1 d . .
C5 C 0.4439(3) 0.07943(7) 0.07980(19) 0.0227(5) Uani 1 1 d . .
C6 C 0.3925(3) 0.10940(8) -0.0252(2) 0.0349(6) Uani 1 1 d . .
H6A H 0.266221 0.117117 -0.043519 0.042 Uiso 1 1 calc R U
H6B H 0.411325 0.094696 -0.095611 0.042 Uiso 1 1 calc R U
C7 C 0.4703(4) -0.01792(8) 0.2720(3) 0.0410(7) Uani 1 1 d . .
H7A H 0.378829 -0.035814 0.217992 0.049 Uiso 1 1 calc R U
H7B H 0.583329 -0.033366 0.290381 0.049 Uiso 1 1 calc R U
H7C H 0.439124 -0.012651 0.345611 0.049 Uiso 1 1 calc R U
C8 C 0.2506(3) 0.01181(8) 0.0077(2) 0.0328(6) Uani 1 1 d . .
H8A H 0.234837 -0.016449 0.042931 0.039 Uiso 1 1 calc R U
H8B H 0.138600 0.027748 -0.014791 0.039 Uiso 1 1 calc R U
H8C H 0.289727 0.006847 -0.063054 0.039 Uiso 1 1 calc R U
C9 C 1.1939(4) 0.11590(11) 0.3099(3) 0.0548(8) Uani 1 1 d . .
H9A H 1.123594 0.132234 0.240490 0.066 Uiso 1 1 calc R U
H9B H 1.243065 0.136277 0.375594 0.066 Uiso 1 1 calc R U
H9C H 1.290053 0.100689 0.289484 0.066 Uiso 1 1 calc R U
C10 C 1.1865(4) 0.05702(10) 0.4551(3) 0.0483(8) Uani 1 1 d . .
H10A H 1.110939 0.035590 0.478654 0.058 Uiso 1 1 calc R U
H10B H 1.282586 0.041725 0.434892 0.058 Uiso 1 1 calc R U
H10C H 1.235598 0.077314 0.521001 0.058 Uiso 1 1 calc R U
C11 C 1.0100(4) 0.05034(10) 0.2431(3) 0.0537(8) Uani 1 1 d . .
H11A H 0.934437 0.028365 0.264528 0.064 Uiso 1 1 calc R U
H11B H 0.942189 0.066375 0.172345 0.064 Uiso 1 1 calc R U
H11C H 1.110138 0.035735 0.226224 0.064 Uiso 1 1 calc R U
C12 C 1.0780(3) 0.08262(9) 0.3470(2) 0.0332(6) Uani 1 1 d . .
C13 C 1.0744(4) 0.17221(10) 0.5260(2) 0.0496(8) Uani 1 1 d . .
H13A H 1.050589 0.191242 0.455912 0.060 Uiso 1 1 calc R U
H13B H 1.086875 0.190132 0.597138 0.060 Uiso 1 1 calc R U
H13C H 1.183557 0.155849 0.534111 0.060 Uiso 1 1 calc R U
C14 C 0.7538(4) 0.16654(10) 0.5016(3) 0.0520(8) Uani 1 1 d . .
H14A H 0.729158 0.185555 0.431440 0.062 Uiso 1 1 calc R U
H14B H 0.654589 0.146480 0.493840 0.062 Uiso 1 1 calc R U
H14C H 0.770293 0.184533 0.573035 0.062 Uiso 1 1 calc R U
C15 C 0.9593(4) 0.11039(10) 0.6210(2) 0.0442(7) Uani 1 1 d . .
H15A H 0.861647 0.089744 0.612004 0.053 Uiso 1 1 calc R U
H15B H 1.068514 0.094082 0.629057 0.053 Uiso 1 1 calc R U
H15C H 0.971832 0.128365 0.692084 0.053 Uiso 1 1 calc R U
C16 C 0.9215(3) 0.14001(8) 0.5115(2) 0.0320(6) Uani 1 1 d . .
C17 C 0.4618(4) 0.24864(10) 0.0319(3) 0.0609(10) Uani 1 1 d . .
H17A H 0.521328 0.256234 -0.027710 0.073 Uiso 1 1 calc R U
H17B H 0.376233 0.271532 0.034290 0.073 Uiso 1 1 calc R U
H17C H 0.548955 0.246211 0.110176 0.073 Uiso 1 1 calc R U
C18 C 0.2761(4) 0.19439(13) 0.0938(3) 0.0677(10) Uani 1 1 d . .
H18A H 0.213769 0.166387 0.074793 0.081 Uiso 1 1 calc R U
H18B H 0.364432 0.192308 0.171683 0.081 Uiso 1 1 calc R U
H18C H 0.191709 0.217629 0.095796 0.081 Uiso 1 1 calc R U
C19 C 0.2286(4) 0.20897(9) -0.1215(3) 0.0430(7) Uani 1 1 d . .
H19A H 0.167558 0.180884 -0.142349 0.052 Uiso 1 1 calc R U
H19B H 0.143295 0.231749 -0.117801 0.052 Uiso 1 1 calc R U
H19C H 0.286352 0.216810 -0.181944 0.052 Uiso 1 1 calc R U
C20 C 0.3667(3) 0.20504(8) -0.0007(2) 0.0319(6) Uani 1 1 d . .
C21 C 0.7335(4) 0.20527(10) -0.1104(3) 0.0510(8) Uani 1 1 d . .
H21A H 0.811007 0.211469 -0.030559 0.061 Uiso 1 1 calc R U
H21B H 0.803497 0.203851 -0.166679 0.061 Uiso 1 1 calc R U
H21C H 0.645413 0.228600 -0.134549 0.061 Uiso 1 1 calc R U
C22 C 0.7815(4) 0.12510(11) -0.0748(3) 0.0570(9) Uani 1 1 d . .
H22A H 0.858732 0.130772 0.005500 0.068 Uiso 1 1 calc R U
H22B H 0.724070 0.096573 -0.076472 0.068 Uiso 1 1 calc R U
H22C H 0.851391 0.124953 -0.131195 0.068 Uiso 1 1 calc R U
C23 C 0.5201(4) 0.15224(9) -0.2352(2) 0.0396(6) Uani 1 1 d . .
H23A H 0.459693 0.124180 -0.236067 0.048 Uiso 1 1 calc R U
H23B H 0.432803 0.175761 -0.258885 0.048 Uiso 1 1 calc R U
H23C H 0.590887 0.151013 -0.291016 0.048 Uiso 1 1 calc R U
C24 C 0.6404(3) 0.16127(8) -0.1097(2) 0.0290(5) Uani 1 1 d . .

loop_
_atom_site_aniso_label
_atom_site_aniso_U_11
_atom_site_aniso_U_22
_atom_site_aniso_U_33
_atom_site_aniso_U_23
_atom_site_aniso_U_13
_atom_site_aniso_U_12
Fe1 0.01870(16) 0.02069(17) 0.01812(16) 0.00010(12) 0.00337(12) -0.00326(13)
Cl1 0.0324(3) 0.0281(3) 0.0331(3) 0.0013(2) -0.0001(3) -0.0113(2)
P1 0.0211(3) 0.0248(3) 0.0170(3) 0.0005(2) 0.0023(2) -0.0011(2)
P2 0.0201(3) 0.0244(3) 0.0187(3) 0.0023(2) 0.0037(2) -0.0035(2)
N1 0.0213(9) 0.0223(10) 0.0202(9) 0.0022(7) 0.0028(7) -0.0043(8)
C1 0.0323(13) 0.0275(12) 0.0278(13) 0.0070(10) 0.0014(10) -0.0050(10)
C2 0.0236(11) 0.0252(12) 0.0243(12) 0.0032(9) 0.0050(9) -0.0006(9)
C3 0.0224(11) 0.0222(11) 0.0315(13) 0.0016(9) 0.0071(10) 0.0009(9)
C4 0.0193(11) 0.0243(11) 0.0261(12) -0.0031(9) 0.0071(9) -0.0010(9)
C5 0.0202(10) 0.0274(12) 0.0205(11) -0.0014(9) 0.0061(9) -0.0027(9)
C6 0.0387(14) 0.0347(14) 0.0240(12) 0.0053(10) -0.0026(11) -0.0162(11)
C7 0.0418(15) 0.0259(13) 0.0488(17) 0.0089(12) 0.0027(13) -0.0050(12)
C8 0.0306(13) 0.0296(13) 0.0365(14) -0.0065(11) 0.0072(11) -0.0063(11)
C9 0.0380(16) 0.066(2) 0.069(2) 0.0169(17) 0.0288(15) 0.0135(15)
C10 0.0402(16) 0.0552(18) 0.0421(17) 0.0087(14) 0.0003(13) 0.0193(14)
C11 0.0522(19) 0.065(2) 0.0424(17) -0.0133(15) 0.0106(14) 0.0216(16)
C12 0.0278(13) 0.0388(14) 0.0314(13) 0.0015(11) 0.0058(11) 0.0104(11)
C13 0.066(2) 0.0494(18) 0.0276(14) -0.0095(12) 0.0037(14) -0.0225(16)
C14 0.066(2) 0.0577(19) 0.0372(16) -0.0065(14) 0.0234(15) 0.0142(17)
C15 0.0567(18) 0.0552(18) 0.0190(12) 0.0010(12) 0.0081(12) -0.0081(15)
C16 0.0391(14) 0.0363(14) 0.0196(11) -0.0029(10) 0.0073(10) -0.0037(11)
C17 0.0379(16) 0.0390(17) 0.093(3) -0.0176(17) -0.0015(17) 0.0111(14)
C18 0.0448(19) 0.114(3) 0.052(2) 0.009(2) 0.0263(16) 0.0250(19)
C19 0.0330(14) 0.0444(16) 0.0432(16) 0.0038(13) -0.0024(12) 0.0083(12)
C20 0.0216(12) 0.0385(14) 0.0331(14) -0.0019(11) 0.0041(10) 0.0049(10)
C21 0.0474(18) 0.072(2) 0.0368(16) 0.0019(15) 0.0175(14) -0.0280(16)
C22 0.0524(19) 0.083(2) 0.0370(16) -0.0039(16) 0.0145(14) 0.0301(18)
C23 0.0469(16) 0.0505(17) 0.0220(12) 0.0018(11) 0.0107(12) -0.0058(13)
C24 0.0280(12) 0.0388(14) 0.0212(12) 0.0003(10) 0.0087(10) 0.0013(10)

loop_
_atom_type_symbol
_atom_type_description
_atom_type_scat_dispersion_real
_atom_type_scat_dispersion_imag
_atom_type_scat_source
C C 0.0033 0.0016
;
International Tables for Crystallography
(Vol. C, Tables 4.2.6.8 and 6.1.1.4)
;
H H 0.0000 0.0000
;
International Tables for Crystallography
(Vol. C, Table 6.1.1.4)
;
N N 0.0061 0.0033
;
International Tables for Crystallography
(Vol. C, Tables 4.2.6.8 and 6.1.1.4)
;
Cl Cl 0.1484 0.1585
;
International Tables for Crystallography
(Vol. C, Tables 4.2.6.8 and 6.1.1.4)
;
Fe Fe 0.3463 0.8444
;
International Tables for Crystallography
(Vol. C, Tables 4.2.6.8 and 6.1.1.4)
;
P P 0.1023 0.0942
;
International Tables for Crystallography
(Vol. C, Tables 4.2.6.8 and 6.1.1.4)
;

loop_
_geom_angle_atom_site_label_1
_geom_angle_atom_site_label_2
_geom_angle_atom_site_label_3
_geom_angle
N1 Fe1 Cl1 177.89(6)
N1 Fe1 P2 83.44(6)
Cl1 Fe1 P2 96.89(2)
N1 Fe1 P1 82.88(6)
Cl1 Fe1 P1 96.97(2)
P2 Fe1 P1 165.29(3)
C1 P1 C16 103.89(12)
C1 P1 C12 105.08(12)
C16 P1 C12 112.72(11)
C1 P1 Fe1 101.85(7)
C16 P1 Fe1 119.39(8)
C12 P1 Fe1 111.84(8)
C6 P2 C24 103.25(12)
C6 P2 C20 104.61(12)
C24 P2 C20 113.16(11)
C6 P2 Fe1 102.36(8)
C24 P2 Fe1 113.90(8)
C20 P2 Fe1 117.30(8)
C2 N1 C5 105.97(17)
C2 N1 Fe1 126.91(14)
C5 N1 Fe1 126.66(15)
C2 C1 P1 107.22(16)
C2 C1 H1A 110.3
P1 C1 H1A 110.3
C2 C1 H1B 110.3
P1 C1 H1B 110.3
H1A C1 H1B 108.5
C3 C2 N1 110.11(19)
C3 C2 C1 132.2(2)
N1 C2 C1 117.63(19)
C2 C3 C4 106.95(19)
C2 C3 C7 126.6(2)
C4 C3 C7 126.4(2)
C5 C4 C3 106.75(19)
C5 C4 C8 126.4(2)
C3 C4 C8 126.8(2)
C4 C5 N1 110.21(19)
C4 C5 C6 131.2(2)
N1 C5 C6 118.53(19)
C5 C6 P2 108.57(15)
C5 C6 H6A 110.0
P2 C6 H6A 110.0
C5 C6 H6B 110.0
P2 C6 H6B 110.0
H6A C6 H6B 108.4
C3 C7 H7A 109.5
C3 C7 H7B 109.5
H7A C7 H7B 109.5
C3 C7 H7C 109.5
H7A C7 H7C 109.5
H7B C7 H7C 109.5
C4 C8 H8A 109.5
C4 C8 H8B 109.5
H8A C8 H8B 109.5
C4 C8 H8C 109.5
H8A C8 H8C 109.5
H8B C8 H8C 109.5
C12 C9 H9A 109.5
C12 C9 H9B 109.5
H9A C9 H9B 109.5
C12 C9 H9C 109.5
H9A C9 H9C 109.5
H9B C9 H9C 109.5
C12 C10 H10A 109.5
C12 C10 H10B 109.5
H10A C10 H10B 109.5
C12 C10 H10C 109.5
H10A C10 H10C 109.5
H10B C10 H10C 109.5
C12 C11 H11A 109.5
C12 C11 H11B 109.5
H11A C11 H11B 109.5
C12 C11 H11C 109.5
H11A C11 H11C 109.5
H11B C11 H11C 109.5
C9 C12 C10 109.8(2)
C9 C12 C11 107.6(3)
C10 C12 C11 108.4(2)
C9 C12 P1 110.16(19)
C10 C12 P1 114.93(19)
C11 C12 P1 105.60(17)
C16 C13 H13A 109.5
C16 C13 H13B 109.5
H13A C13 H13B 109.5
C16 C13 H13C 109.5
H13A C13 H13C 109.5
H13B C13 H13C 109.5
C16 C14 H14A 109.5
C16 C14 H14B 109.5
H14A C14 H14B 109.5
C16 C14 H14C 109.5
H14A C14 H14C 109.5
H14B C14 H14C 109.5
C16 C15 H15A 109.5
C16 C15 H15B 109.5
H15A C15 H15B 109.5
C16 C15 H15C 109.5
H15A C15 H15C 109.5
H15B C15 H15C 109.5
C15 C16 C13 109.3(2)
C15 C16 C14 109.3(2)
C13 C16 C14 108.2(2)
C15 C16 P1 114.62(18)
C13 C16 P1 110.38(18)
C14 C16 P1 104.88(17)
C20 C17 H17A 109.5
C20 C17 H17B 109.5
H17A C17 H17B 109.5
C20 C17 H17C 109.5
H17A C17 H17C 109.5
H17B C17 H17C 109.5
C20 C18 H18A 109.5
C20 C18 H18B 109.5
H18A C18 H18B 109.5
C20 C18 H18C 109.5
H18A C18 H18C 109.5
H18B C18 H18C 109.5
C20 C19 H19A 109.5
C20 C19 H19B 109.5
H19A C19 H19B 109.5
C20 C19 H19C 109.5
H19A C19 H19C 109.5
H19B C19 H19C 109.5
C17 C20 C18 107.9(3)
C17 C20 C19 109.6(2)
C18 C20 C19 109.4(2)
C17 C20 P2 110.55(17)
C18 C20 P2 104.64(19)
C19 C20 P2 114.52(18)
C24 C21 H21A 109.5
C24 C21 H21B 109.5
H21A C21 H21B 109.5
C24 C21 H21C 109.5
H21A C21 H21C 109.5
H21B C21 H21C 109.5
C24 C22 H22A 109.5
C24 C22 H22B 109.5
H22A C22 H22B 109.5
C24 C22 H22C 109.5
H22A C22 H22C 109.5
H22B C22 H22C 109.5
C24 C23 H23A 109.5
C24 C23 H23B 109.5
H23A C23 H23B 109.5
C24 C23 H23C 109.5
H23A C23 H23C 109.5
H23B C23 H23C 109.5
C23 C24 C21 108.6(2)
C23 C24 C22 109.2(2)
C21 C24 C22 108.3(2)
C23 C24 P2 114.93(17)
C21 C24 P2 111.33(18)
C22 C24 P2 104.15(18)

loop_
_geom_bond_atom_site_label_1
_geom_bond_atom_site_label_2
_geom_bond_distance
Fe1 N1 1.8848(17)
Fe1 Cl1 2.2464(6)
Fe1 P2 2.2952(6)
Fe1 P1 2.2954(6)
P1 C1 1.848(2)
P1 C16 1.871(2)
P1 C12 1.876(3)
P2 C6 1.849(2)
P2 C24 1.869(2)
P2 C20 1.873(2)
N1 C2 1.389(3)
N1 C5 1.392(3)
C1 C2 1.498(3)
C1 H1A 0.9900
C1 H1B 0.9900
C2 C3 1.370(3)
C3 C4 1.427(3)
C3 C7 1.500(3)
C4 C5 1.368(3)
C4 C8 1.504(3)
C5 C6 1.494(3)
C6 H6A 0.9900
C6 H6B 0.9900
C7 H7A 0.9800
C7 H7B 0.9800
C7 H7C 0.9800
C8 H8A 0.9800
C8 H8B 0.9800
C8 H8C 0.9800
C9 C12 1.517(4)
C9 H9A 0.9800
C9 H9B 0.9800
C9 H9C 0.9800
C10 C12 1.526(3)
C10 H10A 0.9800
C10 H10B 0.9800
C10 H10C 0.9800
C11 C12 1.540(4)
C11 H11A 0.9800
C11 H11B 0.9800
C11 H11C 0.9800
C13 C16 1.532(4)
C13 H13A 0.9800
C13 H13B 0.9800
C13 H13C 0.9800
C14 C16 1.533(4)
C14 H14A 0.9800
C14 H14B 0.9800
C14 H14C 0.9800
C15 C16 1.529(3)
C15 H15A 0.9800
C15 H15B 0.9800
C15 H15C 0.9800
C17 C20 1.522(4)
C17 H17A 0.9800
C17 H17B 0.9800
C17 H17C 0.9800
C18 C20 1.523(4)
C18 H18A 0.9800
C18 H18B 0.9800
C18 H18C 0.9800
C19 C20 1.526(3)
C19 H19A 0.9800
C19 H19B 0.9800
C19 H19C 0.9800
C21 C24 1.533(4)
C21 H21A 0.9800
C21 H21B 0.9800
C21 H21C 0.9800
C22 C24 1.540(4)
C22 H22A 0.9800
C22 H22B 0.9800
C22 H22C 0.9800
C23 C24 1.531(3)
C23 H23A 0.9800
C23 H23B 0.9800
C23 H23C 0.9800

loop_
_geom_torsion_atom_site_label_1
_geom_torsion_atom_site_label_2
_geom_torsion_atom_site_label_3
_geom_torsion_atom_site_label_4
_geom_torsion
P2 Fe1 N1 C2 177.93(19)
P1 Fe1 N1 C2 3.36(18)
P2 Fe1 N1 C5 6.79(18)
P1 Fe1 N1 C5 -167.78(19)
C16 P1 C1 C2 142.99(17)
C12 P1 C1 C2 -98.41(18)
Fe1 P1 C1 C2 18.35(18)
C5 N1 C2 C3 -0.1(3)
Fe1 N1 C2 C3 -172.74(16)
C5 N1 C2 C1 -177.8(2)
Fe1 N1 C2 C1 9.5(3)
P1 C1 C2 C3 164.1(2)
P1 C1 C2 N1 -18.8(3)
N1 C2 C3 C4 0.5(3)
C1 C2 C3 C4 177.7(2)
N1 C2 C3 C7 179.1(2)
C1 C2 C3 C7 -3.6(4)
C2 C3 C4 C5 -0.6(3)
C7 C3 C4 C5 -179.3(2)
C2 C3 C4 C8 177.7(2)
C7 C3 C4 C8 -1.0(4)
C3 C4 C5 N1 0.6(3)
C8 C4 C5 N1 -177.7(2)
C3 C4 C5 C6 178.6(3)
C8 C4 C5 C6 0.3(4)
C2 N1 C5 C4 -0.3(3)
Fe1 N1 C5 C4 172.35(15)
C2 N1 C5 C6 -178.6(2)
Fe1 N1 C5 C6 -6.0(3)
C4 C5 C6 P2 -177.6(2)
N1 C5 C6 P2 0.3(3)
C24 P2 C6 C5 122.21(19)
C20 P2 C6 C5 -119.18(19)
Fe1 P2 C6 C5 3.7(2)
C1 P1 C12 C9 168.7(2)
C16 P1 C12 C9 -78.8(2)
Fe1 P1 C12 C9 59.0(2)
C1 P1 C12 C10 -66.6(2)
C16 P1 C12 C10 45.9(2)
Fe1 P1 C12 C10 -176.30(18)
C1 P1 C12 C11 52.8(2)
C16 P1 C12 C11 165.31(19)
Fe1 P1 C12 C11 -56.9(2)
C1 P1 C16 C15 43.3(2)
C12 P1 C16 C15 -69.9(2)
Fe1 P1 C16 C15 155.75(17)
C1 P1 C16 C13 167.17(18)
C12 P1 C16 C13 54.0(2)
Fe1 P1 C16 C13 -80.4(2)
C1 P1 C16 C14 -76.5(2)
C12 P1 C16 C14 170.26(18)
Fe1 P1 C16 C14 35.9(2)
C6 P2 C20 C17 177.5(2)
C24 P2 C20 C17 -70.9(2)
Fe1 P2 C20 C17 64.9(2)
C6 P2 C20 C18 61.6(2)
C24 P2 C20 C18 173.22(19)
Fe1 P2 C20 C18 -51.0(2)
C6 P2 C20 C19 -58.2(2)
C24 P2 C20 C19 53.5(2)
Fe1 P2 C20 C19 -170.73(17)
C6 P2 C24 C23 45.2(2)
C20 P2 C24 C23 -67.3(2)
Fe1 P2 C24 C23 155.35(16)
C6 P2 C24 C21 169.16(18)
C20 P2 C24 C21 56.7(2)
Fe1 P2 C24 C21 -80.66(19)
C6 P2 C24 C22 -74.3(2)
C20 P2 C24 C22 173.21(17)
Fe1 P2 C24 C22 35.9(2)
